data_1504141
loop_
_publ_author_name
'Isobe, Hiroyuki'
'Hitosugi, Shunpei'
'Matsuno, Taisuke'
'Iwamoto, Takeaki'
'Ichikawa, Junji'

_publ_section_title
;
 Concise synthesis of halogenated chrysenes ([4]phenacenes) that favor
 pi-stack packing in single crystals.
;
_journal_issue 17
_journal_name_full 'Organic letters'
_journal_page_first 4026
_journal_page_last 4028
_journal_paper_doi 10.1021/ol901693y
_journal_volume 11
_journal_year 2009
_chemical_formula_sum 'C20 H14 Cl2'
_chemical_formula_weight 325.21
_chemical_name_systematic
;

 ?

;
_space_group_IT_number 14
_symmetry_cell_setting monoclinic
_symmetry_space_group_name_Hall '-P 2ybc'
_symmetry_space_group_name_H-M 'P 1 21/c 1'
_atom_sites_solution_hydrogens geom
_atom_sites_solution_primary direct
_atom_sites_solution_secondary difmap
_audit_creation_method SHELXL-97
_cell_angle_alpha 90.00
_cell_angle_beta 98.782(2)
_cell_angle_gamma 90.00
_cell_formula_units_Z 2
_cell_length_a 9.0002(15)
_cell_length_b 12.780(2)
_cell_length_c 6.5335(11)
_cell_measurement_reflns_used 5488
_cell_measurement_temperature 100
_cell_measurement_theta_max 27.74
_cell_measurement_theta_min 2.29
_cell_volume 742.7(2)
_computing_cell_refinement 'Bruker SMART'
_computing_data_collection 'Bruker SMART'
_computing_data_reduction 'Bruker SAINT'
_computing_molecular_graphics 'Bruker SHELXTL'
_computing_publication_material 'Bruker SHELXTL'
_computing_structure_refinement 'SHELXL-97 (Sheldrick, 1997)'
_computing_structure_solution 'SHELXS-97 (Sheldrick, 1990)'
_diffrn_ambient_temperature 100
_diffrn_detector_area_resol_mean 8.333
_diffrn_measured_fraction_theta_full 0.988
_diffrn_measured_fraction_theta_max 0.988
_diffrn_measurement_device_type 'CCD area detector'
_diffrn_measurement_method 'phi and omega scans'
_diffrn_radiation_monochromator graphite
_diffrn_radiation_source 'fine-focus sealed tube'
_diffrn_radiation_type MoK\a
_diffrn_radiation_wavelength 0.71073
_diffrn_reflns_av_R_equivalents 0.0163
_diffrn_reflns_av_sigmaI/netI 0.0119
_diffrn_reflns_limit_h_max 11
_diffrn_reflns_limit_h_min -11
_diffrn_reflns_limit_k_max 16
_diffrn_reflns_limit_k_min -16
_diffrn_reflns_limit_l_max 8
_diffrn_reflns_limit_l_min -8
_diffrn_reflns_number 8255
_diffrn_reflns_theta_full 27.87
_diffrn_reflns_theta_max 27.87
_diffrn_reflns_theta_min 2.29
_exptl_absorpt_coefficient_mu 0.429
_exptl_absorpt_correction_T_max 0.9190
_exptl_absorpt_correction_T_min 0.9190
_exptl_absorpt_correction_type empirical
_exptl_absorpt_process_details 'SADABS Sheldrick 1996'
_exptl_crystal_colour colorless
_exptl_crystal_density_diffrn 1.454
_exptl_crystal_density_method 'not measured'
_exptl_crystal_description prism
_exptl_crystal_F_000 336
_exptl_crystal_size_max 0.20
_exptl_crystal_size_mid 0.20
_exptl_crystal_size_min 0.20
_refine_diff_density_max 0.443
_refine_diff_density_min -0.182
_refine_diff_density_rms 0.051
_refine_ls_extinction_method none
_refine_ls_goodness_of_fit_ref 1.079
_refine_ls_hydrogen_treatment constr
_refine_ls_matrix_type full
_refine_ls_number_parameters 101
_refine_ls_number_reflns 1749
_refine_ls_number_restraints 0
_refine_ls_restrained_S_all 1.079
_refine_ls_R_factor_all 0.0295
_refine_ls_R_factor_gt 0.0271
_refine_ls_shift/su_max 0.002
_refine_ls_shift/su_mean 0.000
_refine_ls_structure_factor_coef Fsqd
_refine_ls_weighting_details 'calc w=1/[\s^2^(Fo^2^)+(0.0388P)^2^+0.3720P] where P=(Fo^2^+2Fc^2^)/3'
_refine_ls_weighting_scheme calc
_refine_ls_wR_factor_gt 0.0751
_refine_ls_wR_factor_ref 0.0769
_reflns_number_gt 1622
_reflns_number_total 1749
_reflns_threshold_expression >2sigma(I)
_cod_data_source_file ol901693y_si_004.cif
_cod_data_source_block sh08-01
_cod_depositor_comments
;
The following automatic conversions were performed:

'_symmetry_cell_setting' value 'Monoclinic' changed to 'monoclinic'
according to /home/saulius/struct/CIF-dictionaries/cif_core.dic
dictionary named 'cif_core.dic' version 2.4.2 from 2011-04-26.

Automatic conversion script
Id: cif_fix_values 1715 2011-07-08 13:25:40Z adriana 
;
_cod_original_sg_symbol_H-M P2(1)/c
_cod_database_code 1504141

loop_
_symmetry_equiv_pos_as_xyz
'x, y, z'
'-x, y+1/2, -z+1/2'
'-x, -y, -z'
'x, -y-1/2, z-1/2'

loop_
_atom_site_label
_atom_site_type_symbol
_atom_site_fract_x
_atom_site_fract_y
_atom_site_fract_z
_atom_site_U_iso_or_equiv
_atom_site_adp_type
_atom_site_occupancy
_atom_site_symmetry_multiplicity
_atom_site_calc_flag
_atom_site_refinement_flags
Cl01 Cl 0.42858(3) 0.36849(2) 1.21153(5) 0.02158(11) Uani 1 1 d .
C002 C 0.23710(13) 0.42972(9) 0.87404(17) 0.0144(2) Uani 1 1 d .
H002 H 0.3230 0.4592 0.8278 0.017 Uiso 1 1 calc R
C003 C -0.03177(13) 0.39188(9) 0.82274(17) 0.0126(2) Uani 1 1 d .
C004 C 0.25194(13) 0.37765(9) 1.05989(18) 0.0148(2) Uani 1 1 d .
C005 C 0.12962(14) 0.33155(9) 1.13418(18) 0.0157(2) Uani 1 1 d .
H005 H 0.1426 0.2962 1.2636 0.019 Uiso 1 1 calc R
C006 C 0.09385(12) 0.43942(8) 0.75137(16) 0.0124(2) Uani 1 1 d .
C007 C 0.07228(12) 0.49662(9) 0.55754(16) 0.0123(2) Uani 1 1 d .
C008 C -0.17814(13) 0.39875(9) 0.70000(17) 0.0137(2) Uani 1 1 d .
C009 C -0.00965(13) 0.33869(9) 1.01545(18) 0.0147(2) Uani 1 1 d .
H009 H -0.0934 0.3072 1.0637 0.018 Uiso 1 1 calc R
C010 C -0.31131(13) 0.34645(10) 0.77062(19) 0.0183(2) Uani 1 1 d .
H01A H -0.4006 0.3568 0.6662 0.028 Uiso 1 1 calc R
H01B H -0.3287 0.3771 0.9024 0.028 Uiso 1 1 calc R
H01C H -0.2913 0.2714 0.7893 0.028 Uiso 1 1 calc R
C011 C 0.19476(12) 0.54737(9) 0.48233(17) 0.0138(2) Uani 1 1 d .
H011 H 0.2919 0.5434 0.5627 0.017 Uiso 1 1 calc R

loop_
_atom_site_aniso_label
_atom_site_aniso_U_11
_atom_site_aniso_U_22
_atom_site_aniso_U_33
_atom_site_aniso_U_23
_atom_site_aniso_U_13
_atom_site_aniso_U_12
Cl01 0.01543(16) 0.02890(19) 0.01893(17) 0.00601(11) -0.00213(11) 0.00258(11)
C002 0.0146(5) 0.0151(5) 0.0138(5) 0.0001(4) 0.0031(4) -0.0001(4)
C003 0.0147(5) 0.0112(5) 0.0121(5) -0.0014(4) 0.0029(4) -0.0003(4)
C004 0.0149(5) 0.0153(5) 0.0136(5) -0.0005(4) -0.0004(4) 0.0023(4)
C005 0.0207(6) 0.0138(5) 0.0126(5) 0.0017(4) 0.0026(4) 0.0013(4)
C006 0.0144(5) 0.0117(5) 0.0112(5) -0.0012(4) 0.0025(4) 0.0001(4)
C007 0.0139(5) 0.0121(5) 0.0112(5) -0.0013(4) 0.0028(4) -0.0004(4)
C008 0.0140(5) 0.0139(5) 0.0136(5) -0.0021(4) 0.0034(4) -0.0021(4)
C009 0.0175(5) 0.0138(5) 0.0136(5) 0.0002(4) 0.0047(4) -0.0014(4)
C010 0.0154(5) 0.0226(6) 0.0172(5) 0.0033(5) 0.0030(4) -0.0047(4)
C011 0.0121(5) 0.0158(5) 0.0132(5) -0.0009(4) 0.0013(4) -0.0016(4)

loop_
_atom_type_symbol
_atom_type_description
_atom_type_scat_dispersion_real
_atom_type_scat_dispersion_imag
_atom_type_scat_source
C C 0.0033 0.0016 'International Tables Vol C Tables 4.2.6.8 and 6.1.1.4'
H H 0.0000 0.0000 'International Tables Vol C Tables 4.2.6.8 and 6.1.1.4'
Cl Cl 0.1484 0.1585 'International Tables Vol C Tables 4.2.6.8 and 6.1.1.4'

loop_
_geom_angle_atom_site_label_1
_geom_angle_atom_site_label_2
_geom_angle_atom_site_label_3
_geom_angle
_geom_angle_site_symmetry_1
C004 C002 C006 120.02(11) .
C004 C002 H002 120.0 .
C006 C002 H002 120.0 .
C009 C003 C006 118.99(10) .
C009 C003 C008 121.17(10) .
C006 C003 C008 119.84(10) .
C002 C004 C005 122.37(11) .
C002 C004 Cl01 119.47(9) .
C005 C004 Cl01 118.16(9) .
C009 C005 C004 118.35(10) .
C009 C005 H005 120.8 .
C004 C005 H005 120.8 .
C002 C006 C003 118.51(10) .
C002 C006 C007 121.85(10) .
C003 C006 C007 119.63(10) .
C007 C007 C011 119.26(12) 3_566
C007 C007 C006 119.28(12) 3_566
C011 C007 C006 121.46(10) .
C011 C008 C003 119.16(10) 3_566
C011 C008 C010 120.37(10) 3_566
C003 C008 C010 120.46(10) .
C005 C009 C003 121.74(11) .
C005 C009 H009 119.1 .
C003 C009 H009 119.1 .
C008 C010 H01A 109.5 .
C008 C010 H01B 109.5 .
H01A C010 H01B 109.5 .
C008 C010 H01C 109.5 .
H01A C010 H01C 109.5 .
H01B C010 H01C 109.5 .
C008 C011 C007 122.81(10) 3_566
C008 C011 H011 118.6 3_566
C007 C011 H011 118.6 .

loop_
_geom_bond_atom_site_label_1
_geom_bond_atom_site_label_2
_geom_bond_distance
_geom_bond_site_symmetry_2
Cl01 C004 1.7441(12) .
C002 C004 1.3731(16) .
C002 C006 1.4158(15) .
C002 H002 0.9500 .
C003 C009 1.4179(15) .
C003 C006 1.4234(15) .
C003 C008 1.4365(16) .
C004 C005 1.3992(17) .
C005 C009 1.3727(17) .
C005 H005 0.9500 .
C006 C007 1.4494(15) .
C007 C007 1.403(2) 3_566
C007 C011 1.4292(15) .
C008 C011 1.3642(16) 3_566
C008 C010 1.5051(16) .
C009 H009 0.9500 .
C010 H01A 0.9800 .
C010 H01B 0.9800 .
C010 H01C 0.9800 .
C011 C008 1.3642(16) 3_566
C011 H011 0.9500 .
